data_4114053
loop_
_publ_author_name
'Karl J. Wallace'
'Warwick J. Belcher'
'David R. Turner'
'Kauser F. Syed'
'Jonathan W. Steed'

_publ_section_title
;
 Slow Anion Exchange, Conformational Equilibria, and Fluorescent Sensing
 in Venus Flytrap Aminopyridinium-Based Anion Hosts
;
_journal_name_full 'Journal of the American Chemical Society'
_journal_page_first 9699
_journal_page_last 9715
_journal_paper_doi 10.1021/ja034921w
_journal_volume 125
_journal_year 2003
_chemical_formula_sum 'C31.5 H44 Cl2 F18 N6 O P3'
_chemical_formula_weight 1028.54
_chemical_name_systematic
;
 ?
;
_space_group_IT_number 14
_symmetry_cell_setting monoclinic
_symmetry_space_group_name_Hall '-P 2ybc'
_symmetry_space_group_name_H-M 'P 1 21/c 1'
_atom_sites_solution_hydrogens geom
_atom_sites_solution_primary direct
_atom_sites_solution_secondary difmap
_audit_creation_method SHELXL-97
_cell_angle_alpha 90.00
_cell_angle_beta 113.781(3)
_cell_angle_gamma 90.00
_cell_formula_units_Z 4
_cell_length_a 21.801(4)
_cell_length_b 11.741(2)
_cell_length_c 18.512(4)
_cell_measurement_temperature 120(2)
_cell_volume 4336.1(14)
_computing_cell_refinement 'DENZO-SMN (Otwinowski & Minor, 1997)'
_computing_data_collection 'Collect (Nonius, 1998)'
_computing_data_reduction 'DENZO-SMN (Otwinowski & Minor, 1997)'
_computing_molecular_graphics 'X-Seed (Barbour, 1999)'
_computing_publication_material 'CIFTAB (Sheldrick, 1997)'
_computing_structure_refinement 'SHELXL-97 (Sheldrick, 1997)'
_computing_structure_solution 'SHELXS-97 (Sheldrick, 1990)'
_diffrn_ambient_temperature 120(2)
_diffrn_measured_fraction_theta_full 0.979
_diffrn_measured_fraction_theta_max 0.979
_diffrn_measurement_device_type 'Nonis KappaCCD CCD diffractometer'
_diffrn_measurement_method 'phi & omega scans'
_diffrn_radiation_monochromator graphite
_diffrn_radiation_source 'fine-focus sealed tube'
_diffrn_radiation_type MoK\a
_diffrn_radiation_wavelength 0.71073
_diffrn_reflns_av_R_equivalents 0.1009
_diffrn_reflns_av_sigmaI/netI 0.1385
_diffrn_reflns_limit_h_max 22
_diffrn_reflns_limit_h_min -25
_diffrn_reflns_limit_k_max 13
_diffrn_reflns_limit_k_min -13
_diffrn_reflns_limit_l_max 22
_diffrn_reflns_limit_l_min -19
_diffrn_reflns_number 16725
_diffrn_reflns_theta_full 25.00
_diffrn_reflns_theta_max 25.00
_diffrn_reflns_theta_min 2.45
_diffrn_standards_decay_% 0.0
_exptl_absorpt_coefficient_mu 0.374
_exptl_absorpt_correction_type multi-scan
_exptl_crystal_density_diffrn 1.575
_exptl_crystal_F_000 2096
_refine_diff_density_max 0.718
_refine_diff_density_min -0.477
_refine_diff_density_rms 0.092
_refine_ls_extinction_method none
_refine_ls_goodness_of_fit_ref 1.138
_refine_ls_hydrogen_treatment mixed
_refine_ls_matrix_type full
_refine_ls_number_parameters 564
_refine_ls_number_reflns 7471
_refine_ls_number_restraints 0
_refine_ls_restrained_S_all 1.138
_refine_ls_R_factor_all 0.2043
_refine_ls_R_factor_gt 0.1348
_refine_ls_shift/su_max 0.001
_refine_ls_shift/su_mean 0.000
_refine_ls_structure_factor_coef Fsqd
_refine_ls_weighting_details 'calc w=1/[\s^2^(Fo^2^)+(0.0794P)^2^+26.3624P] where P=(Fo^2^+2Fc^2^)/3'
_refine_ls_weighting_scheme calc
_refine_ls_wR_factor_gt 0.2582
_refine_ls_wR_factor_ref 0.2881
_reflns_number_gt 4561
_reflns_number_total 7471
_reflns_threshold_expression >2sigma(I)
_cod_data_source_file ja034921wsi20030228_094846.cif
_cod_data_source_block C:\structs\JWS\Karl\kw3apy2\KW3AMPY2.CIF
_cod_original_cell_volume 4336.3(15)
_cod_original_formula_sum 'C31.50 H44 Cl2 F18 N6 O P3'
_cod_database_code 4114053

loop_
_symmetry_equiv_pos_as_xyz
'x, y, z'
'-x, y+1/2, -z+1/2'
'-x, -y, -z'
'x, -y-1/2, z-1/2'

loop_
_atom_site_label
_atom_site_type_symbol
_atom_site_fract_x
_atom_site_fract_y
_atom_site_fract_z
_atom_site_U_iso_or_equiv
_atom_site_adp_type
_atom_site_occupancy
_atom_site_symmetry_multiplicity
_atom_site_calc_flag
_atom_site_refinement_flags
Cl1 Cl 0.19831(16) 0.8073(3) 0.07409(19) 0.0985(11) Uani 1 1 d .
Cl2 Cl 0.08533(18) 0.9583(3) 0.0330(3) 0.1107(13) Uani 1 1 d .
P1 P 0.09238(10) 0.66991(19) 0.27447(13) 0.0391(6) Uani 1 1 d .
P2 P -0.24022(11) 0.7160(2) -0.48958(13) 0.0414(6) Uani 1 1 d .
P3 P -0.40232(12) 0.3375(2) -0.26228(14) 0.0513(7) Uani 1 1 d .
F1 F 0.1523(3) 0.5863(5) 0.3190(3) 0.0785(19) Uani 1 1 d .
F2 F 0.1239(3) 0.7592(5) 0.3443(3) 0.0643(15) Uani 1 1 d .
F3 F 0.0512(3) 0.6169(7) 0.3195(4) 0.093(2) Uani 1 1 d .
F4 F 0.0315(3) 0.7548(6) 0.2317(3) 0.091(2) Uani 1 1 d .
F5 F 0.0608(3) 0.5827(5) 0.2037(3) 0.0699(17) Uani 1 1 d .
F6 F 0.1317(3) 0.7268(6) 0.2289(4) 0.088(2) Uani 1 1 d .
F7 F -0.1756(3) 0.6733(5) -0.4171(3) 0.0740(17) Uani 1 1 d .
F8 F -0.2100(3) 0.6704(6) -0.5489(3) 0.0785(18) Uani 1 1 d .
F9 F -0.2055(3) 0.8356(5) -0.4869(3) 0.0747(17) Uani 1 1 d .
F10 F -0.2760(3) 0.5973(5) -0.4923(4) 0.0717(17) Uani 1 1 d .
F11 F -0.2712(3) 0.7642(5) -0.4310(3) 0.0745(17) Uani 1 1 d .
F12 F -0.3055(2) 0.7593(5) -0.5621(3) 0.0641(15) Uani 1 1 d .
F13 F -0.4058(3) 0.2630(5) -0.1926(4) 0.086(2) Uani 1 1 d .
F14 F -0.4782(3) 0.3614(9) -0.2954(4) 0.129(3) Uani 1 1 d .
F15 F -0.3973(5) 0.4132(6) -0.3307(4) 0.113(3) Uani 1 1 d .
F16 F -0.3238(3) 0.3082(8) -0.2301(4) 0.115(3) Uani 1 1 d .
F17 F -0.4141(4) 0.2313(5) -0.3189(4) 0.096(2) Uani 1 1 d .
F18 F -0.3811(4) 0.4427(5) -0.2066(4) 0.108(3) Uani 1 1 d .
N1 N -0.4089(3) 0.6828(5) -0.3298(4) 0.0306(15) Uani 1 1 d .
N2 N -0.0653(3) 0.6929(5) -0.1374(3) 0.0253(14) Uani 1 1 d .
N3 N -0.2689(3) 1.1071(6) -0.3511(4) 0.0430(18) Uani 1 1 d .
N4 N -0.3032(5) 1.3648(10) -0.4603(7) 0.110(4) Uani 1 1 d .
H4A H -0.3157 1.3889 -0.5092 0.132 Uiso 1 1 calc R
H4B H -0.2947 1.4141 -0.4216 0.132 Uiso 1 1 calc R
N5 N -0.4301(5) 0.6452(11) -0.5310(5) 0.084(4) Uani 1 1 d .
N6 N -0.0470(4) 0.7523(10) 0.0604(5) 0.089(3) Uani 1 1 d .
H6A H -0.0861 0.7840 0.0509 0.107 Uiso 1 1 calc R
H6B H -0.0174 0.7445 0.1094 0.107 Uiso 1 1 calc R
C1 C -0.1143(3) 0.7025(7) -0.2217(4) 0.0326(18) Uani 1 1 d .
H1A H -0.1259 0.6249 -0.2440 0.039 Uiso 1 1 calc R
H1B H -0.0923 0.7425 -0.2520 0.039 Uiso 1 1 calc R
C2 C -0.1779(3) 0.7647(6) -0.2330(4) 0.0262(17) Uani 1 1 d .
C3 C -0.2361(4) 0.7050(6) -0.2401(4) 0.0240(16) Uani 1 1 d .
C4 C -0.2937(4) 0.7655(6) -0.2501(4) 0.0277(17) Uani 1 1 d .
C5 C -0.2963(3) 0.8839(7) -0.2567(4) 0.0275(17) Uani 1 1 d .
C6 C -0.2399(4) 0.9425(6) -0.2536(4) 0.0284(18) Uani 1 1 d .
C7 C -0.1796(4) 0.8854(6) -0.2395(4) 0.0285(17) Uani 1 1 d .
C8 C -0.1166(4) 0.9460(7) -0.2327(5) 0.041(2) Uani 1 1 d .
H8A H -0.1161 1.0226 -0.2101 0.050 Uiso 1 1 calc R
H8B H -0.0775 0.9036 -0.1952 0.050 Uiso 1 1 calc R
C9 C -0.1086(5) 0.9593(9) -0.3091(6) 0.058(3) Uani 1 1 d .
H9A H -0.1092 0.8840 -0.3323 0.088 Uiso 1 1 calc R
H9B H -0.0658 0.9970 -0.2991 0.088 Uiso 1 1 calc R
H9C H -0.1455 1.0054 -0.3457 0.088 Uiso 1 1 calc R
C10 C -0.3609(4) 0.9470(7) -0.2698(5) 0.038(2) Uani 1 1 d .
H10A H -0.3995 0.8963 -0.2982 0.046 Uiso 1 1 calc R
H10B H -0.3648 1.0142 -0.3037 0.046 Uiso 1 1 calc R
C11 C -0.3643(5) 0.9862(8) -0.1930(5) 0.051(2) Uani 1 1 d .
H11A H -0.3639 0.9196 -0.1609 0.076 Uiso 1 1 calc R
H11B H -0.4056 1.0296 -0.2049 0.076 Uiso 1 1 calc R
H11C H -0.3255 1.0345 -0.1639 0.076 Uiso 1 1 calc R
C12 C -0.2359(4) 0.5752(6) -0.2384(5) 0.037(2) Uani 1 1 d .
H12A H -0.2096 0.5472 -0.2676 0.044 Uiso 1 1 calc R
H12B H -0.2826 0.5481 -0.2669 0.044 Uiso 1 1 calc R
C13 C -0.2075(4) 0.5223(7) -0.1561(6) 0.053(3) Uani 1 1 d .
H13A H -0.1593 0.5379 -0.1303 0.080 Uiso 1 1 calc R
H13B H -0.2148 0.4397 -0.1604 0.080 Uiso 1 1 calc R
H13C H -0.2300 0.5551 -0.1246 0.080 Uiso 1 1 calc R
C14 C -0.3547(3) 0.7034(7) -0.2490(4) 0.0295(18) Uani 1 1 d .
H14A H -0.3400 0.6293 -0.2222 0.035 Uiso 1 1 calc R
H14B H -0.3735 0.7487 -0.2177 0.035 Uiso 1 1 calc R
C15 C -0.4715(4) 0.6680(8) -0.3340(5) 0.043(2) Uani 1 1 d .
H15 H -0.4804 0.6717 -0.2879 0.051 Uiso 1 1 calc R
C16 C -0.5222(4) 0.6475(9) -0.4064(5) 0.057(3) Uani 1 1 d .
H16 H -0.5667 0.6385 -0.4102 0.068 Uiso 1 1 calc R
C17 C -0.5103(4) 0.6400(9) -0.4724(5) 0.053(3) Uani 1 1 d .
H17 H -0.5460 0.6256 -0.5221 0.064 Uiso 1 1 calc R
C18 C -0.4449(4) 0.6534(8) -0.4669(5) 0.049(2) Uani 1 1 d .
C19 C -0.3941(4) 0.6750(8) -0.3927(4) 0.040(2) Uani 1 1 d .
H19 H -0.3491 0.6841 -0.3872 0.048 Uiso 1 1 calc R
C20 C -0.2429(4) 1.0715(6) -0.2653(4) 0.0359(19) Uani 1 1 d .
H20A H -0.2722 1.1045 -0.2415 0.043 Uiso 1 1 calc R
H20B H -0.1974 1.1034 -0.2369 0.043 Uiso 1 1 calc R
C21 C -0.2767(4) 1.2188(9) -0.3651(6) 0.060(3) Uani 1 1 d .
H21 H -0.2689 1.2720 -0.3237 0.072 Uiso 1 1 calc R
C22 C -0.2973(4) 1.2544(9) -0.4449(8) 0.066(3) Uani 1 1 d .
C23 C -0.3098(6) 1.1736(15) -0.5024(8) 0.091(4) Uani 1 1 d .
H23 H -0.3262 1.1998 -0.5554 0.109 Uiso 1 1 calc R
C24 C -0.3013(6) 1.0638(12) -0.4913(9) 0.102(5) Uani 1 1 d .
H24 H -0.3080 1.0112 -0.5328 0.123 Uiso 1 1 calc R
C25 C -0.2808(5) 1.0300(10) -0.4096(6) 0.066(3) Uani 1 1 d .
H25 H -0.2755 0.9513 -0.3967 0.080 Uiso 1 1 calc R
C26 C -0.0057(4) 0.6444(7) -0.1252(5) 0.0352(19) Uani 1 1 d .
H26 H 0.0036 0.6204 -0.1687 0.042 Uiso 1 1 calc R
C27 C 0.0409(4) 0.6302(8) -0.0503(5) 0.046(2) Uani 1 1 d .
H4 H 0.0828 0.5962 -0.0420 0.056 Uiso 1 1 calc R
C28 C 0.0285(4) 0.6638(8) 0.0134(5) 0.051(2) Uani 1 1 d .
H28 H 0.0609 0.6519 0.0656 0.061 Uiso 1 1 calc R
C29 C -0.0325(4) 0.7159(8) 0.0001(5) 0.045(2) Uani 1 1 d .
C30 C -0.0786(4) 0.7278(7) -0.0767(4) 0.037(2) Uani 1 1 d .
H30 H -0.1208 0.7616 -0.0866 0.045 Uiso 1 1 calc R
C31 C 0.1463(6) 0.9028(10) 0.0059(7) 0.082(4) Uani 1 1 d .
H31A H 0.1737 0.9660 -0.0006 0.099 Uiso 1 1 calc R
H31B H 0.1244 0.8641 -0.0457 0.099 Uiso 1 1 calc R
O1S O -0.4648(5) 0.5161(10) -0.1190(7) 0.047(3) Uiso 0.50 1 d P
H1 H -0.396(3) 0.638(5) -0.521(4) 0.001(18) Uiso 1 1 d .
H2 H -0.460(4) 0.627(7) -0.579(6) 0.05(3) Uiso 1 1 d .
O2S O -0.4956(18) 0.462(2) 0.0110(19) 0.167(10) Uiso 0.50 1 d P
C2S C -0.562(2) 0.446(3) -0.010(2) 0.151(14) Uiso 0.50 1 d P

loop_
_atom_site_aniso_label
_atom_site_aniso_U_11
_atom_site_aniso_U_22
_atom_site_aniso_U_33
_atom_site_aniso_U_23
_atom_site_aniso_U_13
_atom_site_aniso_U_12
Cl1 0.083(2) 0.134(3) 0.072(2) 0.011(2) 0.0237(17) 0.003(2)
Cl2 0.098(3) 0.095(3) 0.151(4) -0.017(2) 0.063(2) 0.000(2)
P1 0.0362(12) 0.0358(12) 0.0419(13) -0.0028(10) 0.0123(10) -0.0019(10)
P2 0.0405(13) 0.0550(15) 0.0350(12) -0.0031(11) 0.0218(10) -0.0037(11)
P3 0.0566(15) 0.0399(14) 0.0361(13) 0.0012(11) -0.0033(11) -0.0131(12)
F1 0.090(4) 0.063(4) 0.067(4) -0.001(3) 0.016(3) 0.039(3)
F2 0.061(3) 0.064(4) 0.054(3) -0.023(3) 0.010(3) 0.002(3)
F3 0.077(4) 0.144(6) 0.064(4) -0.005(4) 0.036(3) -0.042(4)
F4 0.085(4) 0.099(5) 0.055(4) -0.012(3) -0.006(3) 0.045(4)
F5 0.090(4) 0.056(4) 0.053(3) -0.018(3) 0.017(3) -0.018(3)
F6 0.116(5) 0.094(5) 0.073(4) -0.015(4) 0.060(4) -0.051(4)
F7 0.055(3) 0.099(5) 0.054(3) 0.015(3) 0.008(3) -0.002(3)
F8 0.082(4) 0.109(5) 0.064(4) -0.011(4) 0.050(3) 0.009(4)
F9 0.071(4) 0.073(4) 0.078(4) 0.006(3) 0.029(3) -0.022(3)
F10 0.066(4) 0.064(4) 0.086(4) 0.004(3) 0.031(3) -0.016(3)
F11 0.091(4) 0.096(5) 0.055(3) -0.019(3) 0.049(3) -0.005(4)
F12 0.054(3) 0.077(4) 0.052(3) 0.000(3) 0.012(3) 0.007(3)
F13 0.099(5) 0.084(5) 0.071(4) 0.020(3) 0.030(4) -0.034(4)
F14 0.072(4) 0.216(10) 0.070(5) -0.006(5) -0.002(4) 0.054(5)
F15 0.214(8) 0.067(4) 0.051(4) 0.016(3) 0.046(5) -0.017(5)
F16 0.066(4) 0.171(8) 0.096(5) 0.008(5) 0.019(4) 0.002(5)
F17 0.128(6) 0.059(4) 0.090(5) -0.021(4) 0.033(4) -0.014(4)
F18 0.188(8) 0.064(4) 0.060(4) -0.020(3) 0.038(5) -0.046(5)
N1 0.025(3) 0.034(4) 0.036(4) -0.003(3) 0.016(3) -0.005(3)
N2 0.024(3) 0.022(3) 0.028(3) 0.002(3) 0.008(3) -0.007(3)
N3 0.035(4) 0.051(5) 0.042(4) 0.022(4) 0.015(3) 0.008(3)
N4 0.082(7) 0.111(10) 0.110(9) 0.015(8) 0.012(6) -0.006(7)
N5 0.039(6) 0.171(12) 0.035(5) -0.032(6) 0.007(5) -0.038(7)
N6 0.055(5) 0.168(11) 0.042(5) 0.017(6) 0.018(4) 0.038(6)
C1 0.028(4) 0.041(5) 0.028(4) -0.008(4) 0.010(3) -0.004(4)
C2 0.031(4) 0.030(4) 0.022(4) -0.003(3) 0.015(3) 0.004(3)
C3 0.037(4) 0.023(4) 0.014(3) -0.004(3) 0.013(3) 0.003(3)
C4 0.032(4) 0.034(5) 0.015(4) 0.001(3) 0.008(3) -0.003(3)
C5 0.027(4) 0.037(5) 0.016(4) 0.000(3) 0.006(3) 0.004(3)
C6 0.039(5) 0.028(4) 0.008(3) 0.006(3) -0.001(3) 0.001(4)
C7 0.032(4) 0.034(5) 0.016(4) -0.001(3) 0.007(3) -0.001(4)
C8 0.040(5) 0.038(5) 0.046(5) -0.005(4) 0.018(4) -0.003(4)
C9 0.053(6) 0.061(6) 0.064(6) 0.015(5) 0.025(5) -0.013(5)
C10 0.047(5) 0.032(5) 0.036(5) 0.011(4) 0.017(4) 0.008(4)
C11 0.063(6) 0.041(5) 0.063(6) 0.003(5) 0.041(5) 0.019(4)
C12 0.042(5) 0.026(4) 0.049(5) -0.005(4) 0.026(4) -0.004(4)
C13 0.046(5) 0.038(5) 0.070(7) 0.015(5) 0.018(5) -0.005(4)
C14 0.029(4) 0.037(5) 0.025(4) -0.001(3) 0.014(3) 0.000(3)
C15 0.030(5) 0.060(6) 0.043(5) -0.002(4) 0.021(4) -0.004(4)
C16 0.017(4) 0.103(8) 0.053(6) -0.007(6) 0.016(4) -0.004(5)
C17 0.026(5) 0.082(7) 0.043(5) -0.012(5) 0.005(4) -0.017(5)
C18 0.052(6) 0.075(7) 0.019(4) -0.008(4) 0.014(4) -0.017(5)
C19 0.024(4) 0.063(6) 0.031(4) -0.001(4) 0.011(4) -0.012(4)
C20 0.043(5) 0.032(4) 0.032(4) 0.004(4) 0.015(4) 0.000(4)
C21 0.037(5) 0.056(6) 0.078(7) 0.032(6) 0.014(5) 0.001(5)
C22 0.037(5) 0.047(6) 0.099(9) 0.058(7) 0.011(6) 0.008(5)
C23 0.068(8) 0.127(13) 0.065(8) 0.007(9) 0.015(7) -0.001(9)
C24 0.098(10) 0.077(9) 0.112(11) 0.057(8) 0.023(8) 0.032(8)
C25 0.075(7) 0.085(8) 0.037(6) 0.014(6) 0.020(5) 0.029(6)
C26 0.034(4) 0.035(5) 0.041(5) 0.001(4) 0.019(4) 0.003(4)
C27 0.033(5) 0.051(6) 0.054(6) 0.003(5) 0.017(4) 0.007(4)
C28 0.036(5) 0.064(6) 0.046(5) 0.015(5) 0.008(4) -0.002(5)
C29 0.031(5) 0.070(6) 0.034(5) 0.011(4) 0.012(4) -0.001(4)
C30 0.033(4) 0.050(5) 0.031(4) -0.001(4) 0.016(4) 0.008(4)
C31 0.101(9) 0.075(8) 0.081(8) -0.008(7) 0.048(7) -0.026(7)

loop_
_atom_type_symbol
_atom_type_description
_atom_type_scat_dispersion_real
_atom_type_scat_dispersion_imag
_atom_type_scat_source
C C 0.0033 0.0016 'International Tables Vol C Tables 4.2.6.8 and 6.1.1.4'
H H 0.0000 0.0000 'International Tables Vol C Tables 4.2.6.8 and 6.1.1.4'
N N 0.0061 0.0033 'International Tables Vol C Tables 4.2.6.8 and 6.1.1.4'
F F 0.0171 0.0103 'International Tables Vol C Tables 4.2.6.8 and 6.1.1.4'
P P 0.1023 0.0942 'International Tables Vol C Tables 4.2.6.8 and 6.1.1.4'
Cl Cl 0.1484 0.1585 'International Tables Vol C Tables 4.2.6.8 and 6.1.1.4'
O O 0.0106 0.0060 'International Tables Vol C Tables 4.2.6.8 and 6.1.1.4'

loop_
_geom_angle_atom_site_label_1
_geom_angle_atom_site_label_2
_geom_angle_atom_site_label_3
_geom_angle
_geom_angle_site_symmetry_1
_geom_angle_site_symmetry_3
F6 P1 F1 91.7(4) . .
F6 P1 F3 177.9(4) . .
F1 P1 F3 90.3(4) . .
F6 P1 F5 88.9(3) . .
F1 P1 F5 91.3(3) . .
F3 P1 F5 91.8(3) . .
F6 P1 F2 90.3(3) . .
F1 P1 F2 89.4(3) . .
F3 P1 F2 89.0(3) . .
F5 P1 F2 178.9(3) . .
F6 P1 F4 89.6(4) . .
F1 P1 F4 178.4(4) . .
F3 P1 F4 88.4(4) . .
F5 P1 F4 89.8(3) . .
F2 P1 F4 89.6(3) . .
F7 P2 F8 90.2(3) . .
F7 P2 F9 90.2(3) . .
F8 P2 F9 89.7(4) . .
F7 P2 F10 90.4(3) . .
F8 P2 F10 91.0(3) . .
F9 P2 F10 179.1(3) . .
F7 P2 F11 90.7(3) . .
F8 P2 F11 178.8(4) . .
F9 P2 F11 89.6(3) . .
F10 P2 F11 89.8(3) . .
F7 P2 F12 179.6(3) . .
F8 P2 F12 90.2(3) . .
F9 P2 F12 89.8(3) . .
F10 P2 F12 89.6(3) . .
F11 P2 F12 88.9(3) . .
F14 P3 F18 96.0(5) . .
F14 P3 F17 91.0(4) . .
F18 P3 F17 172.3(5) . .
F14 P3 F13 91.6(4) . .
F18 P3 F13 89.9(4) . .
F17 P3 F13 93.1(4) . .
F14 P3 F15 89.4(5) . .
F18 P3 F15 89.2(4) . .
F17 P3 F15 87.6(4) . .
F13 P3 F15 178.8(4) . .
F14 P3 F16 177.6(5) . .
F18 P3 F16 86.4(5) . .
F17 P3 F16 86.6(4) . .
F13 P3 F16 88.5(4) . .
F15 P3 F16 90.6(5) . .
C19 N1 C15 122.5(6) . .
C19 N1 C14 120.6(6) . .
C15 N1 C14 116.8(6) . .
C30 N2 C26 120.6(6) . .
C30 N2 C1 123.2(6) . .
C26 N2 C1 116.2(6) . .
C21 N3 C25 122.2(9) . .
C21 N3 C20 116.1(8) . .
C25 N3 C20 121.6(7) . .
N2 C1 C2 114.3(6) . .
C3 C2 C7 119.7(6) . .
C3 C2 C1 121.1(6) . .
C7 C2 C1 119.1(7) . .
C4 C3 C2 119.4(6) . .
C4 C3 C12 120.5(7) . .
C2 C3 C12 120.1(6) . .
C3 C4 C5 121.5(7) . .
C3 C4 C14 120.1(7) . .
C5 C4 C14 118.3(7) . .
C6 C5 C4 119.1(7) . .
C6 C5 C10 120.9(7) . .
C4 C5 C10 120.0(7) . .
C5 C6 C7 121.2(7) . .
C5 C6 C20 119.9(7) . .
C7 C6 C20 118.9(7) . .
C6 C7 C2 118.9(7) . .
C6 C7 C8 122.9(7) . .
C2 C7 C8 118.2(7) . .
C9 C8 C7 114.8(7) . .
C5 C10 C11 112.8(6) . .
C3 C12 C13 115.0(7) . .
N1 C14 C4 113.8(6) . .
N1 C15 C16 118.6(7) . .
C17 C16 C15 121.5(7) . .
C16 C17 C18 119.3(8) . .
N5 C18 C17 121.7(8) . .
N5 C18 C19 120.0(8) . .
C17 C18 C19 118.4(8) . .
N1 C19 C18 119.8(7) . .
N3 C20 C6 113.5(6) . .
N3 C21 C22 116.9(11) . .
N4 C22 C23 122.7(13) . .
N4 C22 C21 118.3(13) . .
C23 C22 C21 119.0(10) . .
C24 C23 C22 126.1(13) . .
C23 C24 C25 113.6(14) . .
N3 C25 C24 122.0(11) . .
N2 C26 C27 119.8(8) . .
C26 C27 C28 121.1(8) . .
C27 C28 C29 118.8(8) . .
N6 C29 C30 120.4(8) . .
N6 C29 C28 121.3(8) . .
C30 C29 C28 118.3(8) . .
N2 C30 C29 121.5(7) . .
Cl2 C31 Cl1 112.9(7) . .
O2S O2S C2S 90(5) 3_465 .
O2S O2S C2S 54(3) 3_465 3_465
C2S O2S C2S 144(2) . 3_465
O2S C2S O2S 36(2) . 3_465

loop_
_geom_bond_atom_site_label_1
_geom_bond_atom_site_label_2
_geom_bond_distance
_geom_bond_site_symmetry_2
Cl1 C31 1.727(13) .
Cl2 C31 1.726(12) .
P1 F6 1.573(6) .
P1 F1 1.574(6) .
P1 F3 1.577(6) .
P1 F5 1.585(5) .
P1 F2 1.590(5) .
P1 F4 1.591(6) .
P2 F7 1.584(6) .
P2 F8 1.585(5) .
P2 F9 1.587(6) .
P2 F10 1.588(6) .
P2 F11 1.593(5) .
P2 F12 1.595(5) .
P3 F14 1.540(7) .
P3 F18 1.555(6) .
P3 F17 1.582(6) .
P3 F13 1.585(6) .
P3 F15 1.587(6) .
P3 F16 1.607(7) .
N1 C19 1.332(9) .
N1 C15 1.347(9) .
N1 C14 1.505(9) .
N2 C30 1.335(9) .
N2 C26 1.351(9) .
N2 C1 1.497(9) .
N3 C21 1.334(11) .
N3 C25 1.355(12) .
N3 C20 1.514(10) .
N4 C22 1.322(14) .
N5 C18 1.353(12) .
N6 C29 1.347(11) .
C1 C2 1.505(10) .
C2 C3 1.408(10) .
C2 C7 1.422(10) .
C3 C4 1.389(10) .
C3 C12 1.525(10) .
C4 C5 1.396(10) .
C4 C14 1.522(10) .
C5 C6 1.389(10) .
C5 C10 1.522(10) .
C6 C7 1.403(10) .
C6 C20 1.527(10) .
C7 C8 1.506(10) .
C8 C9 1.501(12) .
C10 C11 1.524(11) .
C12 C13 1.528(11) .
C15 C16 1.370(11) .
C16 C17 1.352(12) .
C17 C18 1.395(11) .
C18 C19 1.397(11) .
C21 C22 1.423(14) .
C22 C23 1.369(17) .
C23 C24 1.307(18) .
C24 C25 1.448(15) .
C26 C27 1.358(11) .
C27 C28 1.370(12) .
C28 C29 1.393(12) .
C29 C30 1.378(11) .
O2S O2S 0.97(5) 3_465
O2S C2S 1.35(5) .
O2S C2S 1.66(5) 3_465
C2S O2S 1.66(5) 3_465

loop_
_geom_hbond_atom_site_label_D
_geom_hbond_atom_site_label_H
_geom_hbond_atom_site_label_A
_geom_hbond_distance_DH
_geom_hbond_distance_HA
_geom_hbond_distance_DA
_geom_hbond_angle_DHA
_geom_hbond_site_symmetry_A
N4 H4A F10 0.88 2.57 2.906(13) 103.4 1_565
N6 H6A F7 0.88 2.31 3.120(10) 152.8 4_576
N6 H6B F4 0.88 2.08 2.934(10) 162.8 .
N5 H1 F10 0.70(6) 2.49(6) 3.191(12) 176(7) .
N5 H2 F14 0.90(9) 2.16(10) 3.025(11) 160(8) 3_464
